data_4025993
loop_
_publ_author_name
'Mallesh Beesu'
'Mariappan Periasamy'

_publ_contact_author_address
; 
School of Chemistry
University of Hyderabad
Hyderabad 500 046,
India
;
_publ_contact_author_email mpsc@uohyd.ernet.in
_publ_section_title
;
 Reactive Iron Carbonyl Reagents via Reaction of Metal Alkoxides with
 Fe(CO)5 or Fe2(CO)9: Synthesis of Cyclobutenediones via Double
 Carbonylation of Alkynes
;
_journal_name_full 'Journal of Organic Chemistry'
_journal_page_first 543
_journal_page_last 549
_journal_paper_doi 10.1021/jo102104a
_journal_volume 76
_journal_year 2011
_chemical_formula_moiety 'C26 H16 Fe2 O10'
_chemical_formula_sum 'C26 H16 Fe2 O10'
_chemical_formula_weight 600.09
_chemical_melting_point 140(2)
_chemical_name_common 'Ferrole complex'
_chemical_name_systematic
;
[Tricarbonyl-p-(1,1,1-tricarbonyl-4,5-dialkyl-
2,3-diacetyloxyferracyclopentadiene)Iron]'
;
_space_group_IT_number 14
_symmetry_cell_setting monoclinic
_symmetry_space_group_name_Hall '-P 2ybc'
_symmetry_space_group_name_H-M 'P 1 21/c 1'
_atom_sites_solution_hydrogens geom
_atom_sites_solution_primary direct
_atom_sites_solution_secondary difmap
_audit_creation_method SHELXL-97
_cell_angle_alpha 90.00
_cell_angle_beta 96.75(3)
_cell_angle_gamma 90.00
_cell_formula_units_Z 4
_cell_length_a 16.411(3)
_cell_length_b 18.877(4)
_cell_length_c 8.4637(17)
_cell_measurement_temperature 298
_cell_volume 2603.8(9)
_computing_cell_refinement 'Bruker SMART'
_computing_data_collection 'Bruker SMART'
_computing_data_reduction 'Bruker SAINT'
_computing_molecular_graphics 'Bruker SHELXTL'
_computing_publication_material 'Bruker SHELXTL'
_computing_structure_refinement 'SHELXL-97 (Sheldrick, 1997)'
_computing_structure_solution 'SHELXS-97 (Sheldrick, 1990)'
_diffrn_ambient_temperature 298
_diffrn_measured_fraction_theta_full 0.996
_diffrn_measured_fraction_theta_max 0.996
_diffrn_measurement_device_type 'CCD Area Detector'
_diffrn_measurement_method 'Phi and Omega Scans'
_diffrn_radiation_monochromator graphite
_diffrn_radiation_source 'fine-focus sealed tube'
_diffrn_radiation_type MoK\a
_diffrn_radiation_wavelength 0.71073
_diffrn_reflns_av_R_equivalents 0.0305
_diffrn_reflns_av_sigmaI/netI 0.0237
_diffrn_reflns_limit_h_max 20
_diffrn_reflns_limit_h_min -20
_diffrn_reflns_limit_k_max 23
_diffrn_reflns_limit_k_min -23
_diffrn_reflns_limit_l_max 10
_diffrn_reflns_limit_l_min -10
_diffrn_reflns_number 26466
_diffrn_reflns_theta_full 25.94
_diffrn_reflns_theta_max 25.94
_diffrn_reflns_theta_min 1.65
_exptl_absorpt_coefficient_mu 1.170
_exptl_absorpt_correction_T_max 0.6152
_exptl_absorpt_correction_T_min 0.5308
_exptl_absorpt_correction_type empirical
_exptl_absorpt_process_details 'Bruker SADABS'
_exptl_crystal_colour stray
_exptl_crystal_density_diffrn 1.531
_exptl_crystal_description block
_exptl_crystal_F_000 1216
_exptl_crystal_size_max 0.62
_exptl_crystal_size_mid 0.56
_exptl_crystal_size_min 0.46
_refine_diff_density_max 0.496
_refine_diff_density_min -0.215
_refine_diff_density_rms 0.060
_refine_ls_extinction_method none
_refine_ls_goodness_of_fit_ref 1.038
_refine_ls_hydrogen_treatment noref
_refine_ls_matrix_type full
_refine_ls_number_parameters 345
_refine_ls_number_reflns 5076
_refine_ls_number_restraints 0
_refine_ls_restrained_S_all 1.038
_refine_ls_R_factor_all 0.0440
_refine_ls_R_factor_gt 0.0366
_refine_ls_shift/su_max 0.001
_refine_ls_shift/su_mean 0.000
_refine_ls_structure_factor_coef Fsqd
_refine_ls_weighting_details 'calc w=1/[\s^2^(Fo^2^)+(0.0530P)^2^+0.8711P] where P=(Fo^2^+2Fc^2^)/3'
_refine_ls_weighting_scheme calc
_refine_ls_wR_factor_gt 0.0915
_refine_ls_wR_factor_ref 0.0959
_reflns_number_gt 4349
_reflns_number_total 5076
_reflns_threshold_expression >2sigma(I)
_cod_data_source_file jo102104a_si_003_2.cif
_cod_data_source_block mp159_m
_cod_original_sg_symbol_H-M 'P 21/c'
_cod_database_code 4025993

loop_
_symmetry_equiv_pos_as_xyz
'x, y, z'
'-x, y+1/2, -z+1/2'
'-x, -y, -z'
'x, -y-1/2, z-1/2'

loop_
_atom_site_label
_atom_site_type_symbol
_atom_site_fract_x
_atom_site_fract_y
_atom_site_fract_z
_atom_site_U_iso_or_equiv
_atom_site_adp_type
_atom_site_occupancy
_atom_site_symmetry_multiplicity
_atom_site_calc_flag
_atom_site_refinement_flags
O1 O -0.02001(12) 0.53217(13) 0.1677(3) 0.0768(6) Uani 1 1 d .
Fe1 Fe 0.155583(19) 0.571567(18) 0.21535(4) 0.03820(11) Uani 1 1 d .
Fe2 Fe 0.231764(19) 0.515874(18) 0.45918(4) 0.03852(11) Uani 1 1 d .
O9 O 0.40576(9) 0.54192(8) 0.35918(18) 0.0397(4) Uani 1 1 d .
C1 C 0.15060(14) 0.40976(13) 0.1784(3) 0.0406(5) Uani 1 1 d .
O7 O 0.30757(9) 0.65691(8) 0.32966(19) 0.0430(4) Uani 1 1 d .
C2 C 0.19954(13) 0.47296(12) 0.2343(2) 0.0365(5) Uani 1 1 d .
C3 C 0.26758(13) 0.59199(12) 0.2992(3) 0.0361(5) Uani 1 1 d .
C4 C 0.32243(12) 0.53490(12) 0.3040(2) 0.0342(5) Uani 1 1 d .
O5 O 0.34218(14) 0.57122(14) 0.7258(3) 0.0822(7) Uani 1 1 d .
C5 C 0.04785(16) 0.54479(15) 0.1851(3) 0.0510(6) Uani 1 1 d .
C6 C 0.28666(13) 0.46769(11) 0.2663(2) 0.0351(5) Uani 1 1 d .
O6 O 0.08511(13) 0.58326(15) 0.5554(3) 0.0844(7) Uani 1 1 d .
C7 C 0.13942(16) 0.56044(16) 0.4995(3) 0.0546(7) Uani 1 1 d .
C8 C 0.53770(17) 0.58532(18) 0.3414(5) 0.0765(10) Uani 1 1 d .
H8A H 0.5750 0.5932 0.2639 0.115 Uiso 1 1 calc R
H8B H 0.5541 0.5438 0.4024 0.115 Uiso 1 1 calc R
H8C H 0.5385 0.6255 0.4110 0.115 Uiso 1 1 calc R
C9 C 0.33816(14) 0.40268(12) 0.2622(3) 0.0417(5) Uani 1 1 d .
O8 O 0.23408(15) 0.69367(12) 0.5224(3) 0.0800(7) Uani 1 1 d .
O10 O 0.42801(12) 0.59146(12) 0.1275(2) 0.0659(5) Uani 1 1 d .
C10 C 0.45335(15) 0.57517(13) 0.2593(3) 0.0472(6) Uani 1 1 d .
C11 C 0.28456(17) 0.70501(13) 0.4365(3) 0.0516(6) Uani 1 1 d .
C12 C 0.08361(16) 0.38732(14) 0.2503(3) 0.0539(6) Uani 1 1 d .
H12 H 0.0690 0.4116 0.3384 0.065 Uiso 1 1 calc R
C13 C 0.40602(16) 0.40444(15) 0.1781(3) 0.0553(6) Uani 1 1 d .
H13 H 0.4174 0.4453 0.1234 0.066 Uiso 1 1 calc R
C14 C 0.12558(16) 0.66347(16) 0.2283(4) 0.0585(7) Uani 1 1 d .
C15 C 0.32062(17) 0.34029(13) 0.3360(3) 0.0540(6) Uani 1 1 d .
H15 H 0.2742 0.3373 0.3889 0.065 Uiso 1 1 calc R
C16 C 0.17284(16) 0.57187(16) 0.0136(3) 0.0545(7) Uani 1 1 d .
C17 C 0.2119(2) 0.43807(17) 0.5672(3) 0.0658(8) Uani 1 1 d .
O2 O 0.18586(16) 0.57013(16) -0.1136(3) 0.0948(8) Uani 1 1 d .
C18 C 0.1243(2) 0.31532(17) -0.0110(4) 0.0700(8) Uani 1 1 d .
H18 H 0.1380 0.2908 -0.0995 0.084 Uiso 1 1 calc R
C19 C 0.16997(16) 0.37339(14) 0.0448(3) 0.0523(6) Uani 1 1 d .
H19 H 0.2139 0.3883 -0.0071 0.063 Uiso 1 1 calc R
C20 C 0.4404(2) 0.28587(18) 0.2534(5) 0.0815(10) Uani 1 1 d .
H20 H 0.4757 0.2472 0.2543 0.098 Uiso 1 1 calc R
C21 C 0.3715(2) 0.28215(16) 0.3320(4) 0.0730(9) Uani 1 1 d .
H21 H 0.3592 0.2404 0.3823 0.088 Uiso 1 1 calc R
C22 C 0.29787(16) 0.55027(15) 0.6246(3) 0.0514(6) Uani 1 1 d .
C23 C 0.0585(2) 0.29347(17) 0.0639(4) 0.0757(10) Uani 1 1 d .
H23 H 0.0279 0.2542 0.0264 0.091 Uiso 1 1 calc R
O4 O 0.1996(2) 0.38950(14) 0.6397(3) 0.1123(10) Uani 1 1 d .
C24 C 0.4569(2) 0.34606(17) 0.1749(5) 0.0765(9) Uani 1 1 d .
H24 H 0.5023 0.3480 0.1189 0.092 Uiso 1 1 calc R
C25 C 0.03852(19) 0.32968(16) 0.1933(4) 0.0697(9) Uani 1 1 d .
H25 H -0.0061 0.3151 0.2434 0.084 Uiso 1 1 calc R
O3 O 0.10867(15) 0.72141(13) 0.2288(4) 0.0979(8) Uani 1 1 d .
C26 C 0.3323(2) 0.77095(16) 0.4296(4) 0.0819(10) Uani 1 1 d .
H26A H 0.3123 0.7970 0.3356 0.123 Uiso 1 1 calc R
H26B H 0.3891 0.7595 0.4268 0.123 Uiso 1 1 calc R
H26C H 0.3266 0.7992 0.5220 0.123 Uiso 1 1 calc R

loop_
_atom_site_aniso_label
_atom_site_aniso_U_11
_atom_site_aniso_U_22
_atom_site_aniso_U_33
_atom_site_aniso_U_23
_atom_site_aniso_U_13
_atom_site_aniso_U_12
O1 0.0369(11) 0.0936(16) 0.0981(17) 0.0082(13) -0.0004(10) -0.0071(10)
Fe1 0.03068(18) 0.0451(2) 0.03872(19) -0.00069(13) 0.00379(13) 0.00255(13)
Fe2 0.03911(19) 0.0458(2) 0.03098(18) -0.00120(13) 0.00549(13) -0.00320(14)
O9 0.0316(8) 0.0411(8) 0.0451(9) 0.0042(7) -0.0014(6) -0.0029(6)
C1 0.0373(12) 0.0437(13) 0.0396(12) 0.0018(10) -0.0005(9) -0.0048(10)
O7 0.0434(9) 0.0370(8) 0.0490(9) -0.0043(7) 0.0071(7) -0.0031(7)
C2 0.0382(12) 0.0410(12) 0.0310(11) 0.0002(9) 0.0062(9) -0.0022(9)
C3 0.0360(11) 0.0391(12) 0.0339(11) -0.0015(9) 0.0060(9) -0.0018(9)
C4 0.0304(10) 0.0420(12) 0.0299(10) 0.0008(9) 0.0023(8) -0.0007(9)
O5 0.0689(14) 0.116(2) 0.0576(13) -0.0277(12) -0.0118(11) -0.0045(13)
C5 0.0409(14) 0.0593(15) 0.0523(15) 0.0016(12) 0.0036(11) 0.0020(12)
C6 0.0364(11) 0.0379(11) 0.0311(10) 0.0004(9) 0.0046(9) 0.0000(9)
O6 0.0588(13) 0.138(2) 0.0603(13) -0.0070(13) 0.0249(11) 0.0203(13)
C7 0.0451(14) 0.0778(19) 0.0421(14) -0.0025(13) 0.0105(11) 0.0007(13)
C8 0.0390(15) 0.077(2) 0.110(3) 0.0284(19) -0.0058(16) -0.0128(14)
C9 0.0396(12) 0.0380(12) 0.0458(13) -0.0046(10) -0.0020(10) 0.0013(10)
O8 0.0933(16) 0.0658(14) 0.0878(16) -0.0281(12) 0.0404(13) -0.0105(12)
O10 0.0496(11) 0.0894(15) 0.0604(12) 0.0246(11) 0.0136(9) 0.0007(10)
C10 0.0358(12) 0.0432(13) 0.0632(17) 0.0103(12) 0.0079(11) 0.0020(10)
C11 0.0558(15) 0.0433(14) 0.0553(15) -0.0076(11) 0.0049(12) 0.0004(11)
C12 0.0509(15) 0.0563(16) 0.0542(15) 0.0034(12) 0.0048(12) -0.0127(12)
C13 0.0505(15) 0.0482(14) 0.0688(17) -0.0091(13) 0.0138(13) 0.0031(12)
C14 0.0407(14) 0.0577(17) 0.0765(19) -0.0042(14) 0.0040(13) 0.0120(12)
C15 0.0575(16) 0.0433(14) 0.0597(16) 0.0011(12) 0.0008(13) -0.0018(12)
C16 0.0421(14) 0.0745(19) 0.0463(15) 0.0051(13) 0.0021(11) -0.0036(12)
C17 0.093(2) 0.0640(18) 0.0423(15) 0.0025(13) 0.0164(15) -0.0136(16)
O2 0.0894(17) 0.156(3) 0.0416(12) 0.0038(13) 0.0168(11) -0.0133(16)
C18 0.083(2) 0.0612(18) 0.0611(18) -0.0177(14) -0.0102(16) -0.0060(16)
C19 0.0521(15) 0.0563(15) 0.0475(14) -0.0065(12) 0.0023(11) -0.0063(12)
C20 0.074(2) 0.0561(19) 0.112(3) -0.0142(19) 0.001(2) 0.0213(17)
C21 0.090(2) 0.0412(15) 0.083(2) 0.0038(14) -0.0061(19) 0.0026(15)
C22 0.0469(14) 0.0646(16) 0.0428(14) -0.0019(12) 0.0065(11) 0.0022(12)
C23 0.079(2) 0.0562(18) 0.085(2) 0.0015(16) -0.0183(18) -0.0260(16)
O4 0.190(3) 0.0792(17) 0.0744(16) 0.0230(14) 0.0433(18) -0.0265(18)
C24 0.0613(19) 0.062(2) 0.109(3) -0.0217(18) 0.0200(18) 0.0127(15)
C25 0.0619(18) 0.0654(19) 0.080(2) 0.0108(16) -0.0004(16) -0.0271(15)
O3 0.0769(16) 0.0626(15) 0.151(2) -0.0101(15) 0.0001(15) 0.0282(13)
C26 0.112(3) 0.0463(17) 0.090(2) -0.0194(16) 0.024(2) -0.0198(17)

loop_
_atom_type_symbol
_atom_type_description
_atom_type_scat_dispersion_real
_atom_type_scat_dispersion_imag
_atom_type_scat_source
C C 0.0033 0.0016 'International Tables Vol C Tables 4.2.6.8 and 6.1.1.4'
H H 0.0000 0.0000 'International Tables Vol C Tables 4.2.6.8 and 6.1.1.4'
O O 0.0106 0.0060 'International Tables Vol C Tables 4.2.6.8 and 6.1.1.4'
Fe Fe 0.3463 0.8444 'International Tables Vol C Tables 4.2.6.8 and 6.1.1.4'

loop_
_geom_angle_atom_site_label_1
_geom_angle_atom_site_label_2
_geom_angle_atom_site_label_3
_geom_angle
C16 Fe1 C14 97.56(14)
C16 Fe1 C5 97.35(12)
C14 Fe1 C5 90.46(12)
C16 Fe1 C3 95.79(11)
C14 Fe1 C3 92.31(11)
C5 Fe1 C3 166.09(11)
C16 Fe1 C2 89.04(11)
C14 Fe1 C2 170.82(11)
C5 Fe1 C2 95.04(11)
C3 Fe1 C2 80.63(9)
C16 Fe1 C7 174.41(12)
C14 Fe1 C7 87.77(12)
C5 Fe1 C7 84.25(11)
C3 Fe1 C7 82.25(9)
C2 Fe1 C7 85.48(9)
C16 Fe1 Fe2 132.47(9)
C14 Fe1 Fe2 117.61(10)
C5 Fe1 Fe2 112.27(9)
C3 Fe1 Fe2 54.66(7)
C2 Fe1 Fe2 53.41(6)
C7 Fe1 Fe2 42.43(7)
C17 Fe2 C22 91.61(14)
C17 Fe2 C7 94.56(15)
C22 Fe2 C7 97.38(12)
C17 Fe2 C2 96.11(11)
C22 Fe2 C2 157.43(10)
C7 Fe2 C2 103.08(11)
C17 Fe2 C3 167.23(12)
C22 Fe2 C3 93.81(11)
C7 Fe2 C3 96.19(11)
C2 Fe2 C3 74.76(8)
C17 Fe2 C4 129.75(13)
C22 Fe2 C4 91.04(10)
C7 Fe2 C4 134.70(11)
C2 Fe2 C4 67.78(8)
C3 Fe2 C4 38.68(8)
C17 Fe2 C6 99.12(12)
C22 Fe2 C6 118.47(10)
C7 Fe2 C6 140.93(10)
C2 Fe2 C6 39.33(8)
C3 Fe2 C6 68.15(8)
C4 Fe2 C6 38.66(8)
C17 Fe2 Fe1 131.55(11)
C22 Fe2 Fe1 133.46(9)
C7 Fe2 Fe1 67.16(9)
C2 Fe2 Fe1 50.43(6)
C3 Fe2 Fe1 48.39(6)
C4 Fe2 Fe1 74.88(6)
C6 Fe2 Fe1 76.51(6)
C10 O9 C4 116.34(17)
C12 C1 C19 118.4(2)
C12 C1 C2 122.2(2)
C19 C1 C2 119.3(2)
C11 O7 C3 122.97(19)
C6 C2 C1 119.8(2)
C6 C2 Fe1 115.14(15)
C1 C2 Fe1 123.17(16)
C6 C2 Fe2 73.25(13)
C1 C2 Fe2 132.46(16)
Fe1 C2 Fe2 76.16(8)
O7 C3 C4 112.47(18)
O7 C3 Fe1 130.42(16)
C4 C3 Fe1 115.96(16)
O7 C3 Fe2 129.74(15)
C4 C3 Fe2 71.53(13)
Fe1 C3 Fe2 76.95(8)
O9 C4 C3 122.43(19)
O9 C4 C6 121.51(19)
C3 C4 C6 115.71(19)
O9 C4 Fe2 122.50(14)
C3 C4 Fe2 69.80(12)
C6 C4 Fe2 71.76(12)
O1 C5 Fe1 176.0(3)
C4 C6 C2 111.06(19)
C4 C6 C9 121.34(19)
C2 C6 C9 127.60(19)
C4 C6 Fe2 69.58(12)
C2 C6 Fe2 67.42(12)
C9 C6 Fe2 130.73(15)
O6 C7 Fe2 166.0(3)
O6 C7 Fe1 123.5(2)
Fe2 C7 Fe1 70.41(9)
C15 C9 C13 118.3(2)
C15 C9 C6 122.9(2)
C13 C9 C6 118.8(2)
O10 C10 O9 122.6(2)
O10 C10 C8 127.7(3)
O9 C10 C8 109.7(2)
O8 C11 O7 123.7(2)
O8 C11 C26 126.1(3)
O7 C11 C26 110.2(3)
C25 C12 C1 120.8(3)
C24 C13 C9 120.8(3)
O3 C14 Fe1 176.2(3)
C9 C15 C21 120.6(3)
O2 C16 Fe1 177.5(3)
O4 C17 Fe2 178.1(3)
C23 C18 C19 120.3(3)
C18 C19 C1 120.2(3)
C24 C20 C21 119.9(3)
C20 C21 C15 120.2(3)
O5 C22 Fe2 177.2(3)
C25 C23 C18 119.7(3)
C20 C24 C13 120.1(3)
C23 C25 C12 120.6(3)

loop_
_geom_bond_atom_site_label_1
_geom_bond_atom_site_label_2
_geom_bond_distance
O1 C5 1.131(3)
Fe1 C16 1.763(3)
Fe1 C14 1.810(3)
Fe1 C5 1.828(3)
Fe1 C3 1.930(2)
Fe1 C2 1.996(2)
Fe1 C7 2.459(3)
Fe1 Fe2 2.5141(8)
Fe2 C17 1.780(3)
Fe2 C22 1.790(3)
Fe2 C7 1.801(3)
Fe2 C2 2.079(2)
Fe2 C3 2.105(2)
Fe2 C4 2.128(2)
Fe2 C6 2.156(2)
O9 C10 1.369(3)
O9 C4 1.398(2)
C1 C12 1.384(3)
C1 C19 1.391(3)
C1 C2 1.484(3)
O7 C11 1.366(3)
O7 C3 1.400(3)
C2 C6 1.427(3)
C3 C4 1.402(3)
C4 C6 1.418(3)
O5 C22 1.128(3)
C6 C9 1.493(3)
O6 C7 1.141(3)
C8 C10 1.487(4)
C9 C15 1.379(3)
C9 C13 1.391(3)
O8 C11 1.184(3)
O10 C10 1.184(3)
C11 C26 1.476(4)
C12 C25 1.371(4)
C13 C24 1.384(4)
C14 O3 1.128(3)
C15 C21 1.382(4)
C16 O2 1.123(3)
C17 O4 1.135(4)
C18 C23 1.378(5)
C18 C19 1.379(4)
C20 C24 1.359(5)
C20 C21 1.380(5)
C23 C25 1.364(5)
